data_7105999
loop_
_publ_author_name
'Masahito Murai'
'Ryo Hatano'
'Sachie Kitabata'
'Kouichi Ohe'

_publ_section_title
;
 Gallium (III)-catalysed Bromocyanation of Alkynes: Regio- and
 Stereoselective Synthesis of b-Bromo-a,b-unsaturated Nitriles
;
_journal_name_full Chem.Commun.
_journal_page_first 2375
_journal_paper_doi 10.1039/c0cc04385k
_journal_volume 47
_journal_year 2011
_chemical_formula_moiety 'C9 H6 Br F N '
_chemical_formula_sum 'C9 H6 Br F N'
_chemical_formula_weight 227.06
_space_group_IT_number 2
_symmetry_cell_setting triclinic
_symmetry_Int_Tables_number 2
_symmetry_space_group_name_Hall '-P 1'
_symmetry_space_group_name_H-M 'P -1'
_cell_angle_alpha 83.758(18)
_cell_angle_beta 86.002(16)
_cell_angle_gamma 79.445(15)
_cell_formula_units_Z 4
_cell_length_a 7.460(4)
_cell_length_b 9.197(5)
_cell_length_c 12.279(7)
_cell_measurement_reflns_used 2512
_cell_measurement_temperature 153.1
_cell_measurement_theta_max 27.6
_cell_measurement_theta_min 3.2
_cell_volume 822.2(8)
_computing_cell_refinement CrystalClear
_computing_data_collection CrystalClear
_computing_data_reduction CrystalStructure
_computing_publication_material 'CrystalStructure 3.8'
_computing_structure_refinement CRYSTALS
_computing_structure_solution SIR92
_diffrn_detector_area_resol_mean 7.31
_diffrn_measured_fraction_theta_full 0.821
_diffrn_measured_fraction_theta_max 0.821
_diffrn_measurement_device_type 'Rigaku Saturn'
_diffrn_measurement_method \w
_diffrn_radiation_type 'Mo K\a'
_diffrn_radiation_wavelength 0.71070
_diffrn_reflns_av_R_equivalents 0.033
_diffrn_reflns_limit_h_max 9
_diffrn_reflns_limit_h_min -9
_diffrn_reflns_limit_k_max 11
_diffrn_reflns_limit_k_min -11
_diffrn_reflns_limit_l_max 12
_diffrn_reflns_limit_l_min -15
_diffrn_reflns_number 5520
_diffrn_reflns_theta_full 27.43
_diffrn_reflns_theta_max 27.43
_exptl_absorpt_coefficient_mu 4.966
_exptl_absorpt_correction_T_max 0.370
_exptl_absorpt_correction_T_min 0.241
_exptl_absorpt_correction_type numerical
_exptl_absorpt_process_details
;
Higashi, T. (1999). Program for Absorption Correction.
Rigaku Corporation, Tokyo, Japan.
;
_exptl_crystal_colour colorless
_exptl_crystal_density_diffrn 1.834
_exptl_crystal_density_method 'not measured'
_exptl_crystal_description unknown
_exptl_crystal_F_000 444.00
_exptl_crystal_size_max 0.20
_exptl_crystal_size_mid 0.20
_exptl_crystal_size_min 0.20
_refine_diff_density_max 0.99
_refine_diff_density_min -0.71
_refine_ls_extinction_method none
_refine_ls_goodness_of_fit_ref 1.002
_refine_ls_number_parameters 217
_refine_ls_number_reflns 3075
_refine_ls_R_factor_gt 0.0500
_refine_ls_shift/su_max 0.0000
_refine_ls_structure_factor_coef F
_refine_ls_weighting_details 'w = 1/[0.0002Fo^2^ + 1.8600\s(Fo^2^) + 0.5000]'
_refine_ls_weighting_scheme calc
_refine_ls_wR_factor_ref 0.0630
_reflns_number_gt 2348
_reflns_number_total 3075
_reflns_threshold_expression F^2^>2.0\s(F^2^)
_cod_data_source_file C0CC04385K.TXT
_cod_data_source_block F
_cod_original_formula_sum 'C9 H6 Br F N '
_cod_database_code 7105999

loop_
_symmetry_equiv_pos_site_id
_symmetry_equiv_pos_as_xyz
1 +X,+Y,+Z
2 -X,-Y,-Z

loop_
_atom_site_label
_atom_site_type_symbol
_atom_site_fract_x
_atom_site_fract_y
_atom_site_fract_z
_atom_site_U_iso_or_equiv
_atom_site_adp_type
_atom_site_occupancy
_atom_site_symmetry_multiplicity
_atom_site_calc_flag
_atom_site_refinement_flags
_atom_site_disorder_assembly
_atom_site_disorder_group
Br(1) Br 0.80935(11) 1.04633(7) 0.36967(6) 0.0331(2) Uani 1.00 1 d . . .
Br(2) Br 0.75924(10) 0.45332(7) 0.03057(6) 0.0300(2) Uani 1.00 1 d . . .
F(1) F 0.9738(5) 0.3259(3) 0.2895(3) 0.0301(11) Uani 1.00 1 d . . .
F(2) F 0.8304(5) 1.1677(3) -0.0895(3) 0.0281(11) Uani 1.00 1 d . . .
N(1) N 0.6420(7) 1.1400(6) 0.6459(4) 0.0300(17) Uani 1.00 1 d . . .
N(2) N 0.4541(8) 0.3639(6) 0.2647(5) 0.0330(18) Uani 1.00 1 d . . .
C(1) C 0.7521(8) 0.6086(6) 0.4613(5) 0.0223(18) Uani 1.00 1 d . . .
C(2) C 0.8026(9) 0.4694(6) 0.4204(5) 0.0221(18) Uani 1.00 1 d . . .
C(3) C 0.9255(9) 0.4602(6) 0.3310(5) 0.0207(17) Uani 1.00 1 d . . .
C(4) C 1.0014(8) 0.5777(6) 0.2797(5) 0.0210(17) Uani 1.00 1 d . . .
C(5) C 0.9510(8) 0.7159(6) 0.3212(4) 0.0177(16) Uani 1.00 1 d . . .
C(6) C 0.8276(8) 0.7296(6) 0.4128(5) 0.0160(16) Uani 1.00 1 d . . .
C(7) C 0.7781(8) 0.8745(6) 0.4616(5) 0.0175(16) Uani 1.00 1 d . . .
C(8) C 0.7155(8) 0.8882(6) 0.5654(5) 0.0185(16) Uani 1.00 1 d . . .
C(9) C 0.6743(8) 1.0313(7) 0.6051(5) 0.0226(18) Uani 1.00 1 d . . .
C(10) C 0.7808(8) 0.7812(6) -0.0612(5) 0.0199(17) Uani 1.00 1 d . . .
C(11) C 0.8246(8) 0.9168(6) -0.1075(5) 0.0220(18) Uani 1.00 1 d . . .
C(12) C 0.7895(8) 1.0347(6) -0.0432(5) 0.0201(17) Uani 1.00 1 d . . .
C(13) C 0.7150(8) 1.0273(6) 0.0619(5) 0.0195(17) Uani 1.00 1 d . . .
C(14) C 0.6736(8) 0.8914(6) 0.1072(5) 0.0190(17) Uani 1.00 1 d . . .
C(15) C 0.7038(7) 0.7687(6) 0.0459(4) 0.0141(15) Uani 1.00 1 d . . .
C(16) C 0.6522(8) 0.6266(6) 0.0962(5) 0.0172(16) Uani 1.00 1 d . . .
C(17) C 0.5361(8) 0.6148(6) 0.1829(5) 0.0191(17) Uani 1.00 1 d . . .
C(18) C 0.4943(9) 0.4730(7) 0.2270(5) 0.0246(19) Uani 1.00 1 d . . .

loop_
_atom_site_aniso_label
_atom_site_aniso_U_11
_atom_site_aniso_U_22
_atom_site_aniso_U_33
_atom_site_aniso_U_12
_atom_site_aniso_U_13
_atom_site_aniso_U_23
Br(1) 0.0470(5) 0.0228(3) 0.0300(4) -0.0103(3) 0.0069(3) -0.0029(3)
Br(2) 0.0338(4) 0.0235(3) 0.0330(4) -0.0055(3) 0.0042(3) -0.0068(3)
F(1) 0.044(2) 0.0166(19) 0.030(2) -0.0037(17) 0.0034(19) -0.0094(17)
F(2) 0.039(2) 0.0161(19) 0.029(2) -0.0088(17) 0.0049(18) 0.0009(16)
N(1) 0.028(3) 0.033(3) 0.030(3) -0.004(2) 0.001(2) -0.012(2)
N(2) 0.035(3) 0.033(3) 0.033(3) -0.015(2) -0.001(2) 0.001(2)
C(1) 0.024(3) 0.022(3) 0.022(3) -0.008(2) -0.007(2) 0.003(2)
C(2) 0.026(3) 0.017(3) 0.023(3) -0.001(2) -0.005(2) -0.002(2)
C(3) 0.025(3) 0.016(3) 0.022(3) -0.002(2) -0.007(2) -0.004(2)
C(4) 0.022(3) 0.021(3) 0.021(3) -0.004(2) -0.008(2) -0.003(2)
C(5) 0.018(3) 0.019(3) 0.015(3) -0.000(2) -0.004(2) -0.002(2)
C(6) 0.018(3) 0.012(2) 0.019(3) -0.003(2) -0.004(2) -0.003(2)
C(7) 0.016(3) 0.014(3) 0.023(3) -0.005(2) -0.006(2) 0.004(2)
C(8) 0.019(3) 0.015(3) 0.021(3) 0.001(2) -0.003(2) -0.003(2)
C(9) 0.015(3) 0.027(3) 0.027(3) -0.004(2) -0.004(2) -0.007(3)
C(10) 0.018(3) 0.023(3) 0.019(3) -0.004(2) -0.001(2) -0.005(2)
C(11) 0.020(3) 0.017(3) 0.028(3) -0.005(2) -0.005(2) 0.004(2)
C(12) 0.017(3) 0.016(3) 0.027(3) -0.004(2) -0.007(2) 0.003(2)
C(13) 0.016(3) 0.019(3) 0.025(3) -0.004(2) -0.004(2) -0.003(2)
C(14) 0.021(3) 0.018(3) 0.019(3) -0.004(2) -0.008(2) -0.001(2)
C(15) 0.011(3) 0.014(2) 0.018(3) -0.002(2) -0.007(2) 0.001(2)
C(16) 0.018(3) 0.011(3) 0.022(3) 0.001(2) -0.005(2) -0.005(2)
C(17) 0.019(3) 0.020(3) 0.019(3) -0.006(2) -0.002(2) -0.002(2)
C(18) 0.023(3) 0.033(4) 0.017(3) -0.003(3) 0.001(2) -0.007(3)

loop_
_atom_type_symbol
_atom_type_description
_atom_type_scat_dispersion_real
_atom_type_scat_dispersion_imag
_atom_type_scat_source
C C 0.003 0.002
;
International Tables for Crystallography
(1992, Vol. C, Tables 4.2.6.8 and 6.1.1.4)
;
H H 0.000 0.000
;
International Tables for Crystallography
(1992, Vol. C, Table 6.1.1.4)
;
Br Br -0.290 2.459
;
International Tables for Crystallography
(1992, Vol. C, Tables 4.2.6.8 and 6.1.1.4)
;
F F 0.017 0.010
;
International Tables for Crystallography
(1992, Vol. C, Tables 4.2.6.8 and 6.1.1.4)
;
N N 0.006 0.003
;
International Tables for Crystallography
(1992, Vol. C, Tables 4.2.6.8 and 6.1.1.4)
;

loop_
_geom_angle_atom_site_label_1
_geom_angle_atom_site_label_2
_geom_angle_atom_site_label_3
_geom_angle
_geom_angle_publ_flag
_geom_angle_site_symmetry_1
_geom_angle_site_symmetry_2
_geom_angle_site_symmetry_3
C(2) C(1) C(6) 120.1(5) yes . . .
C(1) C(2) C(3) 117.0(5) yes . . .
F(1) C(3) C(2) 117.6(5) yes . . .
F(1) C(3) C(4) 117.7(5) yes . . .
C(2) C(3) C(4) 124.7(5) yes . . .
C(3) C(4) C(5) 118.0(5) yes . . .
C(4) C(5) C(6) 119.2(5) yes . . .
C(1) C(6) C(5) 121.1(5) yes . . .
C(1) C(6) C(7) 118.8(5) yes . . .
C(5) C(6) C(7) 120.1(5) yes . . .
Br(1) C(7) C(6) 116.9(4) yes . . .
Br(1) C(7) C(8) 118.9(4) yes . . .
C(6) C(7) C(8) 124.1(5) yes . . .
C(7) C(8) C(9) 120.1(5) yes . . .
N(1) C(9) C(8) 174.0(6) yes . . .
C(11) C(10) C(15) 120.0(5) yes . . .
C(10) C(11) C(12) 117.4(5) yes . . .
F(2) C(12) C(11) 117.1(5) yes . . .
F(2) C(12) C(13) 118.3(5) yes . . .
C(11) C(12) C(13) 124.6(5) yes . . .
C(12) C(13) C(14) 117.4(5) yes . . .
C(13) C(14) C(15) 120.7(5) yes . . .
C(10) C(15) C(14) 119.9(5) yes . . .
C(10) C(15) C(16) 121.1(5) yes . . .
C(14) C(15) C(16) 119.0(5) yes . . .
Br(2) C(16) C(15) 116.8(4) yes . . .
Br(2) C(16) C(17) 118.7(4) yes . . .
C(15) C(16) C(17) 124.5(5) yes . . .
C(16) C(17) C(18) 121.1(5) yes . . .
N(2) C(18) C(17) 176.7(6) yes . . .

loop_
_geom_bond_atom_site_label_1
_geom_bond_atom_site_label_2
_geom_bond_distance
_geom_bond_publ_flag
_geom_bond_site_symmetry_1
_geom_bond_site_symmetry_2
Br(1) C(7) 1.880(5) yes . .
Br(2) C(16) 1.884(5) yes . .
F(1) C(3) 1.365(7) yes . .
F(2) C(12) 1.369(7) yes . .
N(1) C(9) 1.146(9) yes . .
N(2) C(18) 1.141(9) yes . .
C(1) C(2) 1.404(8) yes . .
C(1) C(6) 1.396(8) yes . .
C(2) C(3) 1.380(9) yes . .
C(3) C(4) 1.383(9) yes . .
C(4) C(5) 1.398(8) yes . .
C(5) C(6) 1.404(8) yes . .
C(6) C(7) 1.495(8) yes . .
C(7) C(8) 1.338(8) yes . .
C(8) C(9) 1.426(9) yes . .
C(10) C(11) 1.398(8) yes . .
C(10) C(15) 1.399(8) yes . .
C(11) C(12) 1.386(9) yes . .
C(12) C(13) 1.369(9) yes . .
C(13) C(14) 1.390(8) yes . .
C(14) C(15) 1.400(8) yes . .
C(15) C(16) 1.488(8) yes . .
C(16) C(17) 1.333(8) yes . .
C(17) C(18) 1.437(9) yes . .

loop_
_geom_contact_atom_site_label_1
_geom_contact_atom_site_label_2
_geom_contact_distance
_geom_contact_publ_flag
_geom_contact_site_symmetry_1
_geom_contact_site_symmetry_2
Br(1) F(1) 3.086(3) ? . 1_565
Br(1) C(5) 3.136(5) ? . .
Br(1) C(6) 2.884(5) ? . .
Br(1) C(8) 2.786(6) ? . .
Br(1) C(9) 2.991(6) ? . .
Br(2) F(2) 3.095(3) ? . 1_545
Br(2) C(10) 3.131(6) ? . .
Br(2) C(15) 2.879(5) ? . .
Br(2) C(17) 2.782(6) ? . .
Br(2) C(18) 3.009(6) ? . .
F(1) Br(1) 3.086(3) ? . 1_545
F(1) C(2) 2.348(7) ? . .
F(1) C(4) 2.352(7) ? . .
F(1) C(8) 3.250(6) ? . 2_766
F(1) C(10) 3.377(7) ? . 2_765
F(1) C(11) 3.410(7) ? . 2_765
F(2) Br(2) 3.095(3) ? . 1_565
F(2) C(4) 3.463(7) ? . 2_775
F(2) C(5) 3.351(6) ? . 2_775
F(2) C(11) 2.350(7) ? . .
F(2) C(11) 3.579(7) ? . 2_775
F(2) C(12) 3.494(7) ? . 2_775
F(2) C(13) 2.351(7) ? . .
F(2) C(13) 3.554(6) ? . 2_775
F(2) C(17) 3.275(6) ? . 2_675
N(1) C(5) 3.592(9) ? . 2_776
N(1) C(6) 3.586(8) ? . 2_676
N(1) C(7) 3.477(8) ? . .
N(1) C(7) 3.514(9) ? . 2_676
N(1) C(8) 2.568(8) ? . .
N(1) C(17) 3.288(8) ? . 2_676
N(2) C(4) 3.587(8) ? . 1_455
N(2) C(8) 3.314(8) ? . 2_666
N(2) C(16) 3.479(8) ? . .
N(2) C(17) 2.577(8) ? . .
C(1) C(3) 2.374(8) ? . .
C(1) C(3) 3.555(9) ? . 2_766
C(1) C(4) 2.807(8) ? . .
C(1) C(5) 2.439(8) ? . .
C(1) C(7) 2.489(8) ? . .
C(1) C(8) 2.955(9) ? . .
C(2) F(1) 2.348(7) ? . .
C(2) C(4) 2.447(9) ? . .
C(2) C(5) 2.826(8) ? . .
C(2) C(6) 2.426(8) ? . .
C(2) C(18) 3.413(9) ? . .
C(3) C(1) 2.374(8) ? . .
C(3) C(1) 3.555(9) ? . 2_766
C(3) C(5) 2.384(8) ? . .
C(3) C(6) 2.731(8) ? . .
C(3) C(17) 3.525(8) ? . .
C(3) C(18) 3.520(9) ? . .
C(4) F(1) 2.352(7) ? . .
C(4) F(2) 3.463(7) ? . 2_775
C(4) N(2) 3.587(8) ? . 1_655
C(4) C(1) 2.807(8) ? . .
C(4) C(2) 2.447(9) ? . .
C(4) C(6) 2.417(8) ? . .
C(4) C(16) 3.498(9) ? . .
C(5) Br(1) 3.136(5) ? . .
C(5) F(2) 3.351(6) ? . 2_775
C(5) N(1) 3.592(9) ? . 2_776
C(5) C(1) 2.439(8) ? . .
C(5) C(2) 2.826(8) ? . .
C(5) C(3) 2.384(8) ? . .
C(5) C(7) 2.512(8) ? . .
C(5) C(14) 3.522(8) ? . .
C(6) Br(1) 2.884(5) ? . .
C(6) N(1) 3.586(8) ? . 2_676
C(6) C(2) 2.426(8) ? . .
C(6) C(3) 2.731(8) ? . .
C(6) C(4) 2.417(8) ? . .
C(6) C(8) 2.504(8) ? . .
C(7) N(1) 3.477(8) ? . .
C(7) N(1) 3.514(9) ? . 2_676
C(7) C(1) 2.489(8) ? . .
C(7) C(5) 2.512(8) ? . .
C(7) C(9) 2.395(9) ? . .
C(7) C(9) 3.460(8) ? . 2_676
C(8) Br(1) 2.786(6) ? . .
C(8) F(1) 3.250(6) ? . 2_766
C(8) N(1) 2.568(8) ? . .
C(8) N(2) 3.314(8) ? . 2_666
C(8) C(1) 2.955(9) ? . .
C(8) C(6) 2.504(8) ? . .
C(9) Br(1) 2.991(6) ? . .
C(9) C(7) 2.395(9) ? . .
C(9) C(7) 3.460(8) ? . 2_676
C(10) Br(2) 3.131(6) ? . .
C(10) F(1) 3.377(7) ? . 2_765
C(10) C(12) 2.379(9) ? . .
C(10) C(13) 2.808(9) ? . .
C(10) C(14) 2.423(9) ? . .
C(10) C(16) 2.514(8) ? . .
C(11) F(1) 3.410(7) ? . 2_765
C(11) F(2) 2.350(7) ? . .
C(11) F(2) 3.579(7) ? . 2_775
C(11) C(13) 2.439(9) ? . .
C(11) C(14) 2.797(9) ? . .
C(11) C(15) 2.423(8) ? . .
C(12) F(2) 3.494(7) ? . 2_775
C(12) C(10) 2.379(9) ? . .
C(12) C(12) 3.313(9) ? . 2_775
C(12) C(14) 2.358(8) ? . .
C(12) C(14) 3.523(9) ? . 2_675
C(12) C(15) 2.735(8) ? . .
C(13) F(2) 2.351(7) ? . .
C(13) F(2) 3.554(6) ? . 2_775
C(13) C(10) 2.808(9) ? . .
C(13) C(11) 2.439(9) ? . .
C(13) C(15) 2.425(8) ? . .
C(13) C(15) 3.595(8) ? . 2_675
C(14) C(5) 3.522(8) ? . .
C(14) C(10) 2.423(9) ? . .
C(14) C(11) 2.797(9) ? . .
C(14) C(12) 2.358(8) ? . .
C(14) C(12) 3.523(9) ? . 2_675
C(14) C(16) 2.488(8) ? . .
C(14) C(17) 2.949(8) ? . .
C(15) Br(2) 2.879(5) ? . .
C(15) C(11) 2.423(8) ? . .
C(15) C(12) 2.735(8) ? . .
C(15) C(13) 2.425(8) ? . .
C(15) C(13) 3.595(8) ? . 2_675
C(15) C(17) 2.497(8) ? . .
C(16) N(2) 3.479(8) ? . .
C(16) C(4) 3.498(9) ? . .
C(16) C(10) 2.514(8) ? . .
C(16) C(14) 2.488(8) ? . .
C(16) C(18) 2.412(9) ? . .
C(17) Br(2) 2.782(6) ? . .
C(17) F(2) 3.275(6) ? . 2_675
C(17) N(1) 3.288(8) ? . 2_676
C(17) N(2) 2.577(8) ? . .
C(17) C(3) 3.525(8) ? . .
C(17) C(14) 2.949(8) ? . .
C(17) C(15) 2.497(8) ? . .
C(18) Br(2) 3.009(6) ? . .
C(18) C(2) 3.413(9) ? . .
C(18) C(3) 3.520(9) ? . .
C(18) C(16) 2.412(9) ? . .

loop_
_geom_torsion_atom_site_label_1
_geom_torsion_atom_site_label_2
_geom_torsion_atom_site_label_3
_geom_torsion_atom_site_label_4
_geom_torsion
_geom_torsion_publ_flag
_geom_torsion_site_symmetry_1
_geom_torsion_site_symmetry_2
_geom_torsion_site_symmetry_3
_geom_torsion_site_symmetry_4
C(2) C(1) C(6) C(5) 1.6(9) ? . . . .
C(2) C(1) C(6) C(7) -177.1(5) ? . . . .
C(6) C(1) C(2) C(3) -1.0(9) ? . . . .
C(1) C(2) C(3) F(1) -179.1(5) ? . . . .
C(1) C(2) C(3) C(4) 0.1(8) ? . . . .
F(1) C(3) C(4) C(5) 179.4(5) ? . . . .
C(2) C(3) C(4) C(5) 0.2(7) ? . . . .
C(3) C(4) C(5) C(6) 0.5(9) ? . . . .
C(4) C(5) C(6) C(1) -1.4(9) ? . . . .
C(4) C(5) C(6) C(7) 177.3(5) ? . . . .
C(1) C(6) C(7) Br(1) -158.4(4) ? . . . .
C(1) C(6) C(7) C(8) 22.2(9) ? . . . .
C(5) C(6) C(7) Br(1) 22.9(7) ? . . . .
C(5) C(6) C(7) C(8) -156.5(6) ? . . . .
Br(1) C(7) C(8) C(9) -0.3(6) ? . . . .
C(6) C(7) C(8) C(9) 179.1(5) ? . . . .
C(7) C(8) C(9) N(1) -162(6) ? . . . .
C(11) C(10) C(15) C(14) -1.1(9) ? . . . .
C(11) C(10) C(15) C(16) 178.6(5) ? . . . .
C(15) C(10) C(11) C(12) 0.4(7) ? . . . .
C(10) C(11) C(12) F(2) -179.2(5) ? . . . .
C(10) C(11) C(12) C(13) -0.2(7) ? . . . .
F(2) C(12) C(13) C(14) 179.7(5) ? . . . .
C(11) C(12) C(13) C(14) 0.7(9) ? . . . .
C(12) C(13) C(14) C(15) -1.4(9) ? . . . .
C(13) C(14) C(15) C(10) 1.6(9) ? . . . .
C(13) C(14) C(15) C(16) -178.1(5) ? . . . .
C(10) C(15) C(16) Br(2) 18.7(7) ? . . . .
C(10) C(15) C(16) C(17) -160.9(6) ? . . . .
C(14) C(15) C(16) Br(2) -161.5(4) ? . . . .
C(14) C(15) C(16) C(17) 18.8(9) ? . . . .
Br(2) C(16) C(17) C(18) 0.8(8) ? . . . .
C(15) C(16) C(17) C(18) -179.6(6) ? . . . .
C(16) C(17) C(18) N(2) -165(13) ? . . . .
